data_2235163
loop_
_publ_author_name
'Attia, Mohamed I.'
'Aboul-Enein, Mohamed N.'
'El-Brollosy, Nasser R.'
'Ng, Seik Weng'
'Tiekink, Edward R. T.'

_publ_section_title
;
 1-{(<i>E</i>)-[3-(1<i>H</i>-Imidazol-1-yl)-1-phenylpropylidene]amino}-3-(2-methylphenyl)urea
;
_journal_coeditor_code MW2069
_journal_issue 6
_journal_name_full 'Acta Crystallographica Section E'
_journal_page_first o1848
_journal_page_last o1849
_journal_paper_doi 10.1107/S1600536812022659
_journal_volume 68
_journal_year 2012
_chemical_formula_iupac 'C20 H21 N5 O'
_chemical_formula_moiety 'C20 H21 N5 O'
_chemical_formula_sum 'C20 H21 N5 O'
_chemical_formula_weight 347.42
_chemical_name_systematic
;
1-{(<i>E</i>)-[3-(1<i>H</i>-Imidazol-1-yl)-1-phenylpropylidene]amino}-3-(2-
methylphenyl)urea
;
_space_group_IT_number 33
_symmetry_cell_setting orthorhombic
_symmetry_space_group_name_Hall 'P 2c -2n'
_symmetry_space_group_name_H-M 'P n a 21'
_atom_sites_solution_hydrogens geom
_atom_sites_solution_primary direct
_atom_sites_solution_secondary difmap
_audit_creation_method SHELXL-97
_cell_angle_alpha 90.00
_cell_angle_beta 90.00
_cell_angle_gamma 90.00
_cell_formula_units_Z 4
_cell_length_a 20.5220(17)
_cell_length_b 14.1916(11)
_cell_length_c 6.0060(4)
_cell_measurement_reflns_used 2304
_cell_measurement_temperature 100(2)
_cell_measurement_theta_max 27.501
_cell_measurement_theta_min 2.4445
_cell_volume 1749.2(2)
_computing_cell_refinement 'CrysAlis PRO (Agilent, 2011)'
_computing_data_collection 'CrysAlis PRO (Agilent, 2011)'
_computing_data_reduction 'CrysAlis PRO (Agilent, 2011)'
_computing_molecular_graphics 'ORTEP-3 (Farrugia, 1997) and DIAMOND (Brandenburg, 2006)'
_computing_publication_material 'publCIF (Westrip, 2010)'
_computing_structure_refinement 'SHELXL97 (Sheldrick, 2008)'
_computing_structure_solution 'SHELXS97 (Sheldrick, 2008)'
_diffrn_ambient_temperature 100(2)
_diffrn_detector_area_resol_mean 10.4041
_diffrn_measured_fraction_theta_full 0.999
_diffrn_measured_fraction_theta_max 0.999
_diffrn_measurement_device_type 'Agilent SuperNova Dual diffractometer with an Atlas detector'
_diffrn_measurement_method '\w scan'
_diffrn_radiation_monochromator Mirror
_diffrn_radiation_source 'SuperNova (Mo) X-ray Source'
_diffrn_radiation_type MoK\a
_diffrn_radiation_wavelength 0.71073
_diffrn_reflns_av_R_equivalents 0.0565
_diffrn_reflns_av_sigmaI/netI 0.0551
_diffrn_reflns_limit_h_max 25
_diffrn_reflns_limit_h_min -26
_diffrn_reflns_limit_k_max 14
_diffrn_reflns_limit_k_min -18
_diffrn_reflns_limit_l_max 7
_diffrn_reflns_limit_l_min -7
_diffrn_reflns_number 8422
_diffrn_reflns_theta_full 27.56
_diffrn_reflns_theta_max 27.56
_diffrn_reflns_theta_min 2.45
_diffrn_standards_decay_% 0
_diffrn_standards_interval_count 0
_diffrn_standards_interval_time 0
_diffrn_standards_number 0
_exptl_absorpt_coefficient_mu 0.085
_exptl_absorpt_correction_T_max 1.00000
_exptl_absorpt_correction_T_min 0.80543
_exptl_absorpt_correction_type multi-scan
_exptl_absorpt_process_details '(CrysAlis PRO; Agilent, 2011)'
_exptl_crystal_colour colourless
_exptl_crystal_density_diffrn 1.319
_exptl_crystal_density_method 'not measured'
_exptl_crystal_description prism
_exptl_crystal_F_000 736
_exptl_crystal_size_max 0.40
_exptl_crystal_size_mid 0.08
_exptl_crystal_size_min 0.04
_refine_diff_density_max 0.194
_refine_diff_density_min -0.249
_refine_ls_extinction_method none
_refine_ls_goodness_of_fit_ref 1.024
_refine_ls_hydrogen_treatment mixed
_refine_ls_matrix_type full
_refine_ls_number_parameters 244
_refine_ls_number_reflns 2211
_refine_ls_number_restraints 3
_refine_ls_restrained_S_all 1.024
_refine_ls_R_factor_all 0.0612
_refine_ls_R_factor_gt 0.0451
_refine_ls_shift/su_max 0.000
_refine_ls_shift/su_mean 0.000
_refine_ls_structure_factor_coef Fsqd
_refine_ls_weighting_details 'calc w=1/[\s^2^(Fo^2^)+(0.0372P)^2^+0.4249P] where P=(Fo^2^+2Fc^2^)/3'
_refine_ls_weighting_scheme calc
_refine_ls_wR_factor_gt 0.0893
_refine_ls_wR_factor_ref 0.0973
_reflns_number_gt 1809
_reflns_number_total 2211
_reflns_threshold_expression I>2\s(I)
_cod_data_source_file mw2069.cif
_cod_data_source_block I
_cod_database_code 2235163
_cod_database_fobs_code 2235163

loop_
_symmetry_equiv_pos_as_xyz
'x, y, z'
'-x, -y, z+1/2'
'x+1/2, -y+1/2, z'
'-x+1/2, y+1/2, z+1/2'

loop_
_atom_site_type_symbol
_atom_site_label
_atom_site_fract_x
_atom_site_fract_y
_atom_site_fract_z
_atom_site_U_iso_or_equiv
_atom_site_adp_type
_atom_site_calc_flag
_atom_site_refinement_flags
_atom_site_occupancy
_atom_site_symmetry_multiplicity
O O1 0.16812(10) 0.91634(13) 1.0006(3) 0.0235(5) Uani d . 1 1
N N1 0.19630(12) 0.75898(15) 1.0029(4) 0.0190(5) Uani d D 1 1
H H1n 0.1888(15) 0.7078(14) 0.925(5) 0.029(9) Uiso d D 1 1
N N2 0.12686(12) 0.81951(15) 0.7377(4) 0.0198(5) Uani d D 1 1
H H2n 0.1117(13) 0.8684(14) 0.662(4) 0.016(8) Uiso d D 1 1
N N3 0.12298(12) 0.72925(16) 0.6568(4) 0.0180(5) Uani d . 1 1
N N4 -0.04027(11) 0.86786(16) 0.2322(4) 0.0196(5) Uani d . 1 1
N N5 -0.08081(12) 0.99922(16) 0.0881(4) 0.0213(5) Uani d . 1 1
C C1 0.23540(14) 0.7509(2) 1.1950(4) 0.0179(6) Uani d . 1 1
C C2 0.24925(15) 0.8274(2) 1.3333(5) 0.0214(6) Uani d . 1 1
H H2 0.2335 0.8884 1.2963 0.026 Uiso calc R 1 1
C C3 0.28578(14) 0.8145(2) 1.5240(5) 0.0241(7) Uani d . 1 1
H H3 0.2945 0.8666 1.6188 0.029 Uiso calc R 1 1
C C4 0.30981(16) 0.7261(2) 1.5779(5) 0.0241(7) Uani d . 1 1
H H4 0.3350 0.7174 1.7090 0.029 Uiso calc R 1 1
C C5 0.29672(14) 0.65011(19) 1.4380(5) 0.0218(6) Uani d . 1 1
H H5 0.3132 0.5896 1.4753 0.026 Uiso calc R 1 1
C C6 0.26012(13) 0.66097(19) 1.2451(5) 0.0185(6) Uani d . 1 1
C C7 0.24667(14) 0.57690(18) 1.0977(5) 0.0209(6) Uani d . 1 1
H H7A 0.2613 0.5905 0.9458 0.031 Uiso calc R 1 1
H H7B 0.1998 0.5638 1.0967 0.031 Uiso calc R 1 1
H H7C 0.2702 0.5219 1.1550 0.031 Uiso calc R 1 1
C C8 0.16516(13) 0.83647(19) 0.9221(4) 0.0186(6) Uani d . 1 1
C C9 0.09415(13) 0.71323(19) 0.4699(5) 0.0177(6) Uani d . 1 1
C C10 0.09067(13) 0.61251(19) 0.4007(5) 0.0171(6) Uani d . 1 1
C C11 0.06162(14) 0.58577(19) 0.1998(5) 0.0196(6) Uani d . 1 1
H H11 0.0447 0.6328 0.1033 0.023 Uiso calc R 1 1
C C12 0.05714(14) 0.4915(2) 0.1391(5) 0.0230(7) Uani d . 1 1
H H12 0.0368 0.4746 0.0026 0.028 Uiso calc R 1 1
C C13 0.08204(15) 0.4225(2) 0.2759(5) 0.0242(7) Uani d . 1 1
H H13 0.0787 0.3581 0.2344 0.029 Uiso calc R 1 1
C C14 0.11191(14) 0.4473(2) 0.4744(5) 0.0251(7) Uani d . 1 1
H H14 0.1293 0.3998 0.5687 0.030 Uiso calc R 1 1
C C15 0.11650(15) 0.54123(19) 0.5355(5) 0.0226(6) Uani d . 1 1
H H15 0.1375 0.5575 0.6711 0.027 Uiso calc R 1 1
C C16 0.06317(14) 0.78834(19) 0.3273(4) 0.0181(6) Uani d . 1 1
H H16A 0.0663 0.7698 0.1688 0.022 Uiso calc R 1 1
H H16B 0.0872 0.8482 0.3465 0.022 Uiso calc R 1 1
C C17 -0.00841(14) 0.80344(19) 0.3886(5) 0.0217(6) Uani d . 1 1
H H17A -0.0314 0.7421 0.3874 0.026 Uiso calc R 1 1
H H17B -0.0113 0.8297 0.5410 0.026 Uiso calc R 1 1
C C18 -0.06042(14) 0.8465(2) 0.0194(5) 0.0220(6) Uani d . 1 1
H H18 -0.0575 0.7871 -0.0529 0.026 Uiso calc R 1 1
C C19 -0.08538(14) 0.92777(19) -0.0665(5) 0.0220(6) Uani d . 1 1
H H19 -0.1033 0.9342 -0.2116 0.026 Uiso calc R 1 1
C C20 -0.05398(14) 0.96020(19) 0.2651(5) 0.0206(6) Uani d . 1 1
H H20 -0.0453 0.9930 0.3998 0.025 Uiso calc R 1 1

loop_
_atom_site_aniso_label
_atom_site_aniso_U_11
_atom_site_aniso_U_22
_atom_site_aniso_U_33
_atom_site_aniso_U_12
_atom_site_aniso_U_13
_atom_site_aniso_U_23
O1 0.0321(11) 0.0115(9) 0.0270(11) 0.0001(9) -0.0050(10) -0.0016(8)
N1 0.0223(13) 0.0119(11) 0.0227(12) 0.0029(10) -0.0052(11) -0.0031(10)
N2 0.0275(13) 0.0124(11) 0.0196(12) 0.0038(10) -0.0040(11) -0.0005(10)
N3 0.0197(12) 0.0143(12) 0.0200(12) -0.0002(10) -0.0003(10) -0.0008(8)
N4 0.0201(12) 0.0165(12) 0.0222(12) 0.0026(10) -0.0004(11) 0.0012(10)
N5 0.0230(13) 0.0174(12) 0.0235(12) 0.0022(11) 0.0003(12) -0.0003(10)
C1 0.0150(13) 0.0194(15) 0.0192(14) 0.0002(11) 0.0023(12) 0.0009(11)
C2 0.0225(15) 0.0148(13) 0.0268(15) -0.0033(12) 0.0011(12) 0.0001(12)
C3 0.0253(15) 0.0199(15) 0.0272(16) -0.0016(13) -0.0037(14) -0.0054(12)
C4 0.0267(16) 0.0246(15) 0.0210(14) 0.0014(13) -0.0065(13) 0.0010(12)
C5 0.0213(14) 0.0156(14) 0.0284(16) 0.0030(12) 0.0008(14) 0.0039(12)
C6 0.0180(14) 0.0150(14) 0.0226(14) -0.0004(11) 0.0032(14) -0.0004(12)
C7 0.0199(15) 0.0162(14) 0.0265(14) 0.0023(12) -0.0038(13) -0.0009(12)
C8 0.0184(14) 0.0172(13) 0.0202(14) -0.0022(12) 0.0040(13) 0.0019(11)
C9 0.0164(14) 0.0160(14) 0.0206(14) -0.0003(11) 0.0006(12) 0.0015(11)
C10 0.0145(13) 0.0170(13) 0.0199(13) 0.0003(11) 0.0017(12) 0.0007(11)
C11 0.0198(14) 0.0169(14) 0.0221(14) 0.0016(12) 0.0005(13) 0.0017(11)
C12 0.0189(15) 0.0250(16) 0.0252(16) -0.0017(13) 0.0026(13) -0.0048(12)
C13 0.0244(16) 0.0173(14) 0.0309(16) 0.0004(13) 0.0013(15) -0.0048(12)
C14 0.0265(16) 0.0205(15) 0.0283(16) 0.0046(13) -0.0004(14) 0.0013(12)
C15 0.0248(16) 0.0195(14) 0.0235(15) -0.0007(13) -0.0029(13) -0.0021(12)
C16 0.0223(15) 0.0138(13) 0.0181(13) 0.0023(12) -0.0034(12) 0.0020(10)
C17 0.0231(16) 0.0185(14) 0.0234(15) 0.0061(12) 0.0013(13) 0.0060(12)
C18 0.0262(15) 0.0197(14) 0.0200(14) 0.0020(13) -0.0024(14) -0.0048(11)
C19 0.0216(15) 0.0224(15) 0.0220(15) 0.0001(12) -0.0021(13) 0.0012(12)
C20 0.0216(14) 0.0178(14) 0.0223(14) 0.0022(12) 0.0007(13) -0.0032(11)

loop_
_atom_type_symbol
_atom_type_description
_atom_type_scat_dispersion_real
_atom_type_scat_dispersion_imag
_atom_type_scat_source
C C 0.0033 0.0000 'International Tables Vol C Tables 4.2.6.8 and 6.1.1.4'
H H 0.0000 0.0000 'International Tables Vol C Tables 4.2.6.8 and 6.1.1.4'
N N 0.0061 0.0000 'International Tables Vol C Tables 4.2.6.8 and 6.1.1.4'
O O 0.0106 0.0000 'International Tables Vol C Tables 4.2.6.8 and 6.1.1.4'

loop_
_geom_angle_atom_site_label_1
_geom_angle_atom_site_label_2
_geom_angle_atom_site_label_3
_geom_angle
C8 N1 C1 128.6(2)
C8 N1 H1n 113(2)
C1 N1 H1n 118(2)
N3 N2 C8 118.7(2)
N3 N2 H2n 121.9(19)
C8 N2 H2n 118.4(19)
C9 N3 N2 120.0(2)
C20 N4 C18 106.6(2)
C20 N4 C17 127.1(2)
C18 N4 C17 126.3(2)
C20 N5 C19 105.2(2)
C2 C1 C6 120.3(3)
C2 C1 N1 122.7(3)
C6 C1 N1 117.0(2)
C3 C2 C1 120.1(3)
C3 C2 H2 120.0
C1 C2 H2 120.0
C2 C3 C4 120.4(3)
C2 C3 H3 119.8
C4 C3 H3 119.8
C3 C4 C5 119.4(3)
C3 C4 H4 120.3
C5 C4 H4 120.3
C6 C5 C4 121.4(3)
C6 C5 H5 119.3
C4 C5 H5 119.3
C5 C6 C1 118.3(3)
C5 C6 C7 120.0(2)
C1 C6 C7 121.7(3)
C6 C7 H7A 109.5
C6 C7 H7B 109.5
H7A C7 H7B 109.5
C6 C7 H7C 109.5
H7A C7 H7C 109.5
H7B C7 H7C 109.5
O1 C8 N1 125.8(3)
O1 C8 N2 119.8(2)
N1 C8 N2 114.4(2)
N3 C9 C10 115.7(2)
N3 C9 C16 124.3(2)
C10 C9 C16 120.0(2)
C11 C10 C15 117.7(2)
C11 C10 C9 121.4(2)
C15 C10 C9 120.9(2)
C12 C11 C10 121.1(3)
C12 C11 H11 119.5
C10 C11 H11 119.5
C13 C12 C11 120.2(3)
C13 C12 H12 119.9
C11 C12 H12 119.9
C12 C13 C14 119.8(3)
C12 C13 H13 120.1
C14 C13 H13 120.1
C13 C14 C15 120.1(3)
C13 C14 H14 119.9
C15 C14 H14 119.9
C14 C15 C10 121.1(3)
C14 C15 H15 119.5
C10 C15 H15 119.5
C9 C16 C17 111.6(2)
C9 C16 H16A 109.3
C17 C16 H16A 109.3
C9 C16 H16B 109.3
C17 C16 H16B 109.3
H16A C16 H16B 108.0
N4 C17 C16 111.2(2)
N4 C17 H17A 109.4
C16 C17 H17A 109.4
N4 C17 H17B 109.4
C16 C17 H17B 109.4
H17A C17 H17B 108.0
C19 C18 N4 106.1(3)
C19 C18 H18 126.9
N4 C18 H18 126.9
C18 C19 N5 110.0(3)
C18 C19 H19 125.0
N5 C19 H19 125.0
N5 C20 N4 112.0(3)
N5 C20 H20 124.0
N4 C20 H20 124.0

loop_
_geom_bond_atom_site_label_1
_geom_bond_atom_site_label_2
_geom_bond_distance
O1 C8 1.229(3)
N1 C8 1.361(3)
N1 C1 1.410(4)
N1 H1n 0.879(10)
N2 N3 1.373(3)
N2 C8 1.379(4)
N2 H2n 0.885(10)
N3 C9 1.289(3)
N4 C20 1.355(3)
N4 C18 1.377(4)
N4 C17 1.465(3)
N5 C20 1.319(4)
N5 C19 1.378(4)
C1 C2 1.396(4)
C1 C6 1.406(4)
C2 C3 1.381(4)
C2 H2 0.9500
C3 C4 1.387(4)
C3 H3 0.9500
C4 C5 1.393(4)
C4 H4 0.9500
C5 C6 1.389(4)
C5 H5 0.9500
C6 C7 1.511(4)
C7 H7A 0.9800
C7 H7B 0.9800
C7 H7C 0.9800
C9 C10 1.490(4)
C9 C16 1.508(4)
C10 C11 1.398(4)
C10 C15 1.400(4)
C11 C12 1.390(4)
C11 H11 0.9500
C12 C13 1.377(4)
C12 H12 0.9500
C13 C14 1.386(4)
C13 H13 0.9500
C14 C15 1.386(4)
C14 H14 0.9500
C15 H15 0.9500
C16 C17 1.530(4)
C16 H16A 0.9900
C16 H16B 0.9900
C17 H17A 0.9900
C17 H17B 0.9900
C18 C19 1.363(4)
C18 H18 0.9500
C19 H19 0.9500
C20 H20 0.9500

loop_
_geom_hbond_atom_site_label_D
_geom_hbond_atom_site_label_H
_geom_hbond_atom_site_label_A
_geom_hbond_site_symmetry_A
_geom_hbond_distance_DH
_geom_hbond_distance_HA
_geom_hbond_distance_DA
_geom_hbond_angle_DHA
N1 H1n N3 . 0.879(10) 2.12(3) 2.601(3) 114(2)
N2 H2n N5 2_575 0.885(10) 2.032(14) 2.884(3) 161(3)
C5 H5 O1 4_545 0.95 2.49 3.416(3) 164
C7 H7B Cg1 1_556 0.98 2.82 3.686(3) 148
C12 H12 Cg1 2_564 0.95 2.72 3.464(3) 135
C20 H20 Cg2 2_575 0.95 2.85 3.604(3) 137

loop_
_geom_torsion_atom_site_label_1
_geom_torsion_atom_site_label_2
_geom_torsion_atom_site_label_3
_geom_torsion_atom_site_label_4
_geom_torsion
C8 N2 N3 C9 -171.6(2)
C8 N1 C1 C2 -1.6(5)
C8 N1 C1 C6 177.8(3)
C6 C1 C2 C3 -1.9(4)
N1 C1 C2 C3 177.5(3)
C1 C2 C3 C4 1.0(5)
C2 C3 C4 C5 -0.1(5)
C3 C4 C5 C6 0.1(5)
C4 C5 C6 C1 -1.0(4)
C4 C5 C6 C7 -179.8(3)
C2 C1 C6 C5 1.9(4)
N1 C1 C6 C5 -177.6(3)
C2 C1 C6 C7 -179.3(3)
N1 C1 C6 C7 1.2(4)
C1 N1 C8 O1 3.3(5)
C1 N1 C8 N2 -175.7(3)
N3 N2 C8 O1 -178.3(2)
N3 N2 C8 N1 0.8(4)
N2 N3 C9 C10 -178.0(2)
N2 N3 C9 C16 0.0(4)
N3 C9 C10 C11 -179.0(3)
C16 C9 C10 C11 2.9(4)
N3 C9 C10 C15 1.1(4)
C16 C9 C10 C15 -177.1(3)
C15 C10 C11 C12 1.6(4)
C9 C10 C11 C12 -178.4(3)
C10 C11 C12 C13 -0.6(4)
C11 C12 C13 C14 -0.3(4)
C12 C13 C14 C15 0.3(4)
C13 C14 C15 C10 0.7(4)
C11 C10 C15 C14 -1.6(4)
C9 C10 C15 C14 178.4(3)
N3 C9 C16 C17 -90.0(3)
C10 C9 C16 C17 88.0(3)
C20 N4 C17 C16 -101.8(3)
C18 N4 C17 C16 76.1(3)
C9 C16 C17 N4 -173.0(2)
C20 N4 C18 C19 0.1(3)
C17 N4 C18 C19 -178.1(3)
N4 C18 C19 N5 0.3(3)
C20 N5 C19 C18 -0.7(3)
C19 N5 C20 N4 0.8(3)
C18 N4 C20 N5 -0.6(3)
C17 N4 C20 N5 177.7(3)

loop_
_cod_related_entry_id
_cod_related_entry_database
_cod_related_entry_code
1 ChemSpider 30657801
